data_2009751
loop_
_publ_author_name
'S\/otofte, I.'

_publ_section_title
;
 2,6-Dimesyl-<small>D</small>-<i>manno</i>-hexono- (III),
 2,6-dimesyl-<small>D</small>-<i>allo</i>-hexono- (IV) and
 2,6-dimesyl-<small>D</small>-<i>gulo</i>-hexono-1,4-lactone (V)
;
_journal_issue 6
_journal_name_full 'Acta Crystallographica Section C'
_journal_page_first 941
_journal_page_last 945
_journal_paper_doi 10.1107/S0108270193010224
_journal_volume 50
_journal_year 1994
_chemical_formula_moiety 'C8 H14 O10 S2'
_chemical_formula_sum 'C8 H14 O10 S2'
_chemical_formula_weight 334.31
_space_group_crystal_system monoclinic
_space_group_IT_number 4
_space_group_name_Hall 'P 2yb'
_space_group_name_H-M_alt 'P 1 21 1'
_atom_type_scat_source IntTabIV
_cell_angle_alpha 90.
_cell_angle_beta 101.71(3)
_cell_angle_gamma 90.
_cell_formula_units_Z 2
_cell_length_a 5.711(3)
_cell_length_b 8.941(3)
_cell_length_c 12.990(5)
_cell_measurement_reflns_used 25
_cell_measurement_temperature 120
_cell_measurement_theta_max 11
_cell_measurement_theta_min 9
_cell_volume 649.5(5)
_computing_molecular_graphics 'PLUTO (Motherwell & Clegg, 1978)'
_computing_structure_refinement 'SHELX76 (Sheldrick, 1976)'
_computing_structure_solution 'SHELXS86 (Sheldrick, 1990)'
_diffrn_measurement_device 'Enraf-Nonius CAD-4F'
_diffrn_measurement_method \w
_diffrn_radiation_type MoK\a
_diffrn_radiation_wavelength 0.71073
_diffrn_reflns_av_R_equivalents 0.019
_diffrn_reflns_limit_h_max 8
_diffrn_reflns_limit_h_min 0
_diffrn_reflns_limit_k_max 12
_diffrn_reflns_limit_k_min -12
_diffrn_reflns_limit_l_max 18
_diffrn_reflns_limit_l_min -18
_diffrn_reflns_number 4694
_diffrn_reflns_theta_max 30
_diffrn_standards_decay_% none
_diffrn_standards_interval_time 240
_diffrn_standards_number 2
_exptl_absorpt_coefficient_mu 0.44
_exptl_absorpt_correction_type none
_exptl_crystal_colour colourless
_exptl_crystal_density_diffrn 1.709
_exptl_crystal_description plate
_exptl_crystal_size_max 0.35
_exptl_crystal_size_mid 0.12
_exptl_crystal_size_min 0.01
_refine_diff_density_max 0.72
_refine_diff_density_min -0.56
_refine_ls_goodness_of_fit_obs 1.19
_refine_ls_hydrogen_treatment refall
_refine_ls_number_parameters 236
_refine_ls_number_reflns 2511
_refine_ls_R_factor_obs 0.043
_refine_ls_shift/esd_max 0.31
_refine_ls_structure_factor_coef F
_refine_ls_weighting_details 'w = [\s^2^(F) + 0.0004|F|^2^]^-1^'
_refine_ls_weighting_scheme calc
_refine_ls_wR_factor_obs 0.043
_reflns_number_observed 2536
_reflns_number_total 3767
_reflns_observed_criterion I>=3.0\s(I)
_cod_data_source_file ab1094.cif
_cod_data_source_block ab1094_structure_3_of_3
_cod_depositor_comments
;
The following automatic conversions were performed:

'_refine_ls_weighting_scheme' value '[\s^2^(F) + 0.0004|F|^2^]^-1^'
was changed to 'calc'. New tag '_refine_ls_weighting_details' was
created. The value of the new tag was set to 'w = [\s^2^(F) +
0.0004|F|^2^]^-1^'.

Automatic conversion script
Id: cif_fix_values 3143 2015-03-26 13:38:13Z robertas 
;
_cod_original_sg_symbol_H-M 'P 21'
_cod_database_code 2009751

loop_
_space_group_symop_id
_space_group_symop_operation_xyz
1 x,y,z
2 -x,y+1/2,-z

loop_
_atom_site_label
_atom_site_fract_x
_atom_site_fract_y
_atom_site_fract_z
_atom_site_U_iso_or_equiv
S(1) .4716(2) .43860 .33247(7) .0162(3)
S(2) 1.0573(2) .7560(2) .94959(7) .0209(3)
O(1) 1.4718(5) .5084(3) .8424(2) .0200(8)
O(2) 1.0222(5) .6031(3) .8833(2) .0205(8)
O(3) .8407(5) .3662(3) .7596(2) .0221(9)
O(4) 1.2707(4) .4480(3) .6819(2) .0157(7)
O(5) 1.1160(5) .2747(3) .5023(2) .0203(8)
O(6) .6942(5) .4367(3) .4262(2) .0222(7)
O(11) .4535(6) .2967(3) .2808(2) .0260(9)
O(12) .2674(5) .4888(3) .3705(2) .0290(9)
O(21) 1.2388(6) .7281(4) 1.0394(2) .0368(13)
O(22) 1.0875(6) .8753(4) .8818(2) .0336(10)
C(1) 1.2925(7) .5165(4) .7754(3) .0164(11)
C(2) 1.0613(7) .5976(4) .7791(3) .0170(10)
C(3) .8805(7) .4992(4) .7086(3) .0149(9)
C(4) 1.0223(6) .4602(4) .6234(3) .0138(9)
C(5) .9537(7) .3135(4) .5674(3) .0146(10)
C(6) .6989(7) .3183(5) .5056(3) .0164(10)
C(7) .5638(8) .5769(5) .2555(3) .0219(11)
C(8) .7813(8) .7668(7) .9861(4) .0274(14)
H(2) 1.073(6) .698(4) .752(2) .000(8)
H(3) .727(7) .542(4) .679(2) .000(8)
H(4) 1.026(7) .540(4) .580(3) .003(9)
H(5) .947(6) .234(4) .618(3) .002(8)
H(03) .766(7) .385(4) .803(3) .006(9)
H(05) 1.118(8) .339(5) .462(3) .019(12)
H(61) .601(6) .348(4) .549(3) .000(8)
H(62) .650(7) .228(4) .467(3) .013(10)
H(71) .708(9) .542(5) .232(3) .035(14)
H(72) .438(8) .586(5) .201(3) .021(11)
H(73) .589(7) .666(4) .294(3) .011(10)
H(81) .766(10) .858(7) 1.026(4) .055(17)
H(82) .769(9) .696(6) 1.020(4) .019(13)
H(83) .664(8) .793(5) .931(3) .025(12)

loop_
_geom_angle_atom_site_label_1
_geom_angle_atom_site_label_2
_geom_angle_atom_site_label_3
_geom_angle
_geom_angle_publ_flag
O(6) S(1) O(11) 108.9(2) yes
O(6) S(1) O(12) 108.9(2) yes
O(6) S(1) C(7) 99.3(2) yes
O(11) S(1) O(12) 117.1(2) yes
O(11) S(1) C(7) 111.3(2) yes
O(12) S(1) C(7) 109.8(2) yes
O(2) S(2) O(21) 106.4(2) yes
O(2) S(2) O(22) 109.0(2) yes
O(2) S(2) C(8) 99.9(2) yes
O(21) S(2) O(22) 118.9(2) yes
O(21) S(2) C(8) 109.7(2) yes
O(22) S(2) C(8) 111.1(3) yes
S(2) O(2) C(2) 121.0(2) yes
C(1) O(4) C(4) 109.6(3) yes
S(1) O(6) C(6) 116.5(2) yes
O(1) C(1) O(4) 122.4(4) yes
O(1) C(1) C(2) 128.6(4) yes
O(4) C(1) C(2) 109.0(3) yes
O(2) C(2) C(1) 110.7(3) yes
O(2) C(2) C(3) 112.2(3) yes
C(1) C(2) C(3) 101.2(3) yes
O(3) C(3) C(2) 111.3(3) yes
O(3) C(3) C(4) 107.9(3) yes
C(2) C(3) C(4) 100.0(3) yes
O(4) C(4) C(3) 103.8(3) yes
O(4) C(4) C(5) 108.2(3) yes
C(3) C(4) C(5) 114.8(3) yes
O(5) C(5) C(4) 111.2(3) yes
O(5) C(5) C(6) 111.4(3) yes
C(4) C(5) C(6) 111.0(3) yes
O(6) C(6) C(5) 105.7(3) yes

loop_
_geom_bond_atom_site_label_1
_geom_bond_atom_site_label_2
_geom_bond_distance
_geom_bond_publ_flag
S(1) O(6) 1.571(3) yes
S(1) O(11) 1.429(3) yes
S(1) O(12) 1.428(3) yes
S(1) C(7) 1.738(4) yes
S(2) O(2) 1.607(3) yes
S(2) O(21) 1.417(3) yes
S(2) O(22) 1.416(4) yes
S(2) C(8) 1.739(5) yes
O(1) C(1) 1.204(5) yes
O(2) C(2) 1.416(5) yes
O(3) C(3) 1.402(5) yes
O(4) C(1) 1.343(5) yes
O(4) C(4) 1.471(4) yes
O(5) C(5) 1.419(5) yes
O(6) C(6) 1.475(5) yes
C(1) C(2) 1.516(6) yes
C(2) C(3) 1.515(5) yes
C(3) C(4) 1.538(5) yes
C(4) C(5) 1.512(5) yes
C(5) C(6) 1.513(6) yes
O(3) H(03) 0.79(4) no
O(5) H(05) 0.78(4) no
C(2) H(2) 0.97(3) no
C(3) H(3) 0.96(4) no
C(4) H(4) 0.91(4) no
C(5) H(5) 0.97(4) no
C(6) H(61) 0.91(4) no
C(6) H(62) 0.96(4) no
C(7) H(71) 0.99(5) no
C(7) H(72) 0.90(4) no
C(7) H(73) 0.94(4) no
C(8) H(81) 0.98(6) no
C(8) H(82) 0.78(5) no
C(8) H(83) 0.91(4) no

loop_
_geom_torsion_atom_site_label_1
_geom_torsion_atom_site_label_2
_geom_torsion_atom_site_label_3
_geom_torsion_atom_site_label_4
_geom_torsion
_geom_torsion_publ_flag
O(1) C(1) O(4) C(4) 171.9(3) yes
O(1) C(1) C(2) O(2) -29.8(5) yes
O(4) C(1) C(2) O(2) 149.4(3) yes
C(1) C(2) O(2) S(2) 106.4(3) yes
O(2) C(2) C(3) O(3) -43.0(4) yes
O(3) C(3) C(4) O(4) -80.8(3) yes
C(5) C(4) O(4) C(1) -140.7(3) yes
O(4) C(4) C(5) O(5) -55.5(4) yes
O(4) C(4) C(5) C(6) 179.9(4) yes
C(3) C(4) C(5) O(5) -170.9(3) yes
C(3) C(4) C(5) C(6) 64.5(4) yes
O(5) C(5) C(6) O(6) -62.1(4) yes
C(4) C(5) C(6) O(6) 62.4(4) yes
C(5) C(6) O(6) S(1) 164.5(2) yes
